data_7701585
loop_
_publ_author_name
'Sanjeewa, Liurukara D.'
'Fulle, Kyle'
'McMillen, Colin D.'
'Kolis, Joseph W.'

_publ_section_title
;
 Hydrothermal synthesis and structural characterization of several complex
 rare earth tantalates: Ln<sub>2</sub>TaO<sub>5</sub>(OH) (Ln = La, Pr)
 and Ln<sub>3</sub>Ta<sub>2</sub>O<sub>9</sub>(OH) (Ln = Pr, Nd).
;
_journal_issue 22
_journal_name_full 'Dalton transactions (Cambridge, England : 2003)'
_journal_page_first 7704
_journal_page_last 7713
_journal_paper_doi 10.1039/c9dt00059c
_journal_volume 48
_journal_year 2019
_chemical_formula_sum 'H La2 O6 Ta'
_chemical_formula_weight 555.78
_space_group_crystal_system monoclinic
_space_group_IT_number 14
_space_group_name_Hall '-P 2yn'
_space_group_name_H-M_alt 'P 1 21/n 1'
_atom_sites_solution_hydrogens difmap
_atom_sites_solution_primary dual
_atom_sites_solution_secondary difmap
_audit_creation_method SHELXL-2016/6
_audit_update_record
;
2019-01-04 deposited with the CCDC.	2019-02-18 downloaded from the CCDC.
;
_cell_angle_alpha 90
_cell_angle_beta 94.158(2)
_cell_angle_gamma 90
_cell_formula_units_Z 4
_cell_length_a 7.0897(3)
_cell_length_b 6.7199(4)
_cell_length_c 10.2645(5)
_cell_measurement_reflns_used 6643
_cell_measurement_temperature 298(2)
_cell_measurement_theta_max 30.50
_cell_measurement_theta_min 3.03
_cell_volume 487.73(4)
_computing_cell_refinement 'Bruker SAINT'
_computing_data_collection 'Bruker APEX3'
_computing_data_reduction 'Bruker SAINT'
_computing_molecular_graphics 'DIAMOND (Bradenburg, 1999)'
_computing_publication_material 'SHELXL-2016/6 (Sheldrick, 2016)'
_computing_structure_refinement 'SHELXL-2016/6 (Sheldrick, 2016)'
_computing_structure_solution 'SHELXT-2014 (Sheldrick 2014)'
_diffrn_ambient_temperature 298(2)
_diffrn_measured_fraction_theta_full 1.000
_diffrn_measured_fraction_theta_max 1.000
_diffrn_measurement_device_type 'Bruker Photon 100'
_diffrn_measurement_method '\f and \w scans'
_diffrn_radiation_type MoK\a
_diffrn_radiation_wavelength 0.71073
_diffrn_reflns_av_R_equivalents 0.0329
_diffrn_reflns_av_unetI/netI 0.0161
_diffrn_reflns_Laue_measured_fraction_full 1.000
_diffrn_reflns_Laue_measured_fraction_max 1.000
_diffrn_reflns_limit_h_max 8
_diffrn_reflns_limit_h_min -8
_diffrn_reflns_limit_k_max 8
_diffrn_reflns_limit_k_min -8
_diffrn_reflns_limit_l_max 12
_diffrn_reflns_limit_l_min -12
_diffrn_reflns_number 9192
_diffrn_reflns_point_group_measured_fraction_full 1.000
_diffrn_reflns_point_group_measured_fraction_max 1.000
_diffrn_reflns_theta_full 25.242
_diffrn_reflns_theta_max 26.499
_diffrn_reflns_theta_min 3.381
_diffrn_source Ius
_exptl_absorpt_coefficient_mu 39.526
_exptl_absorpt_correction_T_max 1.0000
_exptl_absorpt_correction_T_min 0.2900
_exptl_absorpt_correction_type multi-scan
_exptl_absorpt_process_details 'SADABS, Bruker'
_exptl_crystal_colour colourless
_exptl_crystal_density_diffrn 7.569
_exptl_crystal_description block
_exptl_crystal_F_000 944
_exptl_crystal_size_max 0.080
_exptl_crystal_size_mid 0.060
_exptl_crystal_size_min 0.060
_refine_diff_density_max 0.814
_refine_diff_density_min -0.887
_refine_diff_density_rms 0.201
_refine_ls_extinction_coef 0.00421(16)
_refine_ls_extinction_expression Fc^*^=kFc[1+0.001xFc^2^\l^3^/sin(2\q)]^-1/4^
_refine_ls_extinction_method 'SHELXL-2016/6 (Sheldrick 2016)'
_refine_ls_goodness_of_fit_ref 1.180
_refine_ls_hydrogen_treatment refxyz
_refine_ls_matrix_type full
_refine_ls_number_parameters 86
_refine_ls_number_reflns 1013
_refine_ls_number_restraints 1
_refine_ls_restrained_S_all 1.180
_refine_ls_R_factor_all 0.0181
_refine_ls_R_factor_gt 0.0166
_refine_ls_shift/su_max 0.001
_refine_ls_shift/su_mean 0.000
_refine_ls_structure_factor_coef Fsqd
_refine_ls_weighting_details 'w=1/[\s^2^(Fo^2^)+(0.0140P)^2^+2.6660P] where P=(Fo^2^+2Fc^2^)/3'
_refine_ls_weighting_scheme calc
_refine_ls_wR_factor_gt 0.0365
_refine_ls_wR_factor_ref 0.0370
_reflns_Friedel_coverage 0.000
_reflns_number_gt 972
_reflns_number_total 1013
_reflns_threshold_expression 'I > 2\s(I)'
_cod_data_source_file c9dt00059c2.cif
_cod_data_source_block 2
_cod_original_sg_symbol_H-M 'P 21/n'
_cod_database_code 7701585
_shelx_shelxl_version_number 2016/6
_shelx_space_group_comment
;
The symmetry employed for this shelxl refinement is uniquely defined
by the following loop, which should always be used as a source of
symmetry information in preference to the above space-group names.
They are only intended as comments.
;
_shelx_estimated_absorpt_t_min 0.144
_shelx_estimated_absorpt_t_max 0.200

loop_
_space_group_symop_operation_xyz
'x, y, z'
'-x+1/2, y+1/2, -z+1/2'
'-x, -y, -z'
'x-1/2, -y-1/2, z-1/2'

loop_
_atom_site_label
_atom_site_type_symbol
_atom_site_fract_x
_atom_site_fract_y
_atom_site_fract_z
_atom_site_U_iso_or_equiv
_atom_site_adp_type
_atom_site_occupancy
_atom_site_site_symmetry_order
_atom_site_calc_flag
_atom_site_refinement_flags_posn
_atom_site_refinement_flags_adp
La1 La -0.37481(5) 0.08891(6) 0.21182(3) 0.01995(11) Uani 1 1 d . .
La2 La 0.11894(5) 0.22576(6) 0.08721(3) 0.01988(11) Uani 1 1 d . .
Ta1 Ta 0.13749(3) 0.15066(4) 0.42698(2) 0.01698(10) Uani 1 1 d . .
O1 O -0.0498(6) 0.1509(6) 0.5728(4) 0.0196(9) Uani 1 1 d . .
O2 O 0.2988(6) 0.0781(7) 0.2913(4) 0.0191(9) Uani 1 1 d . .
O3 O -0.0590(6) 0.2335(7) 0.2921(4) 0.0235(10) Uani 1 1 d . .
O4 O 0.0779(6) 0.1138(6) -0.1415(4) 0.0166(8) Uani 1 1 d D .
H4 H 0.051(9) -0.012(5) -0.169(6) 0.020 Uiso 1 1 d D U
O5 O 0.3322(6) 0.0519(8) 0.5624(4) 0.0295(11) Uani 1 1 d . .
O6 O 0.2015(9) 0.4149(8) 0.4724(5) 0.0430(15) Uani 1 1 d . .

loop_
_atom_site_aniso_label
_atom_site_aniso_U_11
_atom_site_aniso_U_22
_atom_site_aniso_U_33
_atom_site_aniso_U_23
_atom_site_aniso_U_13
_atom_site_aniso_U_12
La1 0.01877(19) 0.0222(2) 0.01903(19) 0.00157(14) 0.00235(13) 0.00133(13)
La2 0.02040(19) 0.0199(2) 0.01960(19) -0.00101(14) 0.00358(14) -0.00049(14)
Ta1 0.01732(15) 0.01711(15) 0.01664(14) -0.00070(9) 0.00211(9) -0.00077(9)
O1 0.023(2) 0.017(2) 0.019(2) -0.0015(17) 0.0032(17) -0.0040(17)
O2 0.018(2) 0.020(2) 0.020(2) -0.0011(17) 0.0025(17) 0.0004(17)
O3 0.017(2) 0.031(3) 0.023(2) 0.0052(19) 0.0010(17) 0.0002(18)
O4 0.0133(19) 0.019(2) 0.017(2) -0.0062(16) -0.0021(16) 0.0017(16)
O5 0.017(2) 0.050(3) 0.020(2) 0.009(2) -0.0019(18) -0.004(2)
O6 0.077(4) 0.029(3) 0.026(3) -0.005(2) 0.026(3) -0.024(3)

loop_
_atom_type_symbol
_atom_type_description
_atom_type_scat_dispersion_real
_atom_type_scat_dispersion_imag
_atom_type_scat_source
O O 0.0106 0.0060 'International Tables Vol C Tables 4.2.6.8 and 6.1.1.4'
La La -0.2871 2.4523 'International Tables Vol C Tables 4.2.6.8 and 6.1.1.4'
Ta Ta -0.7052 6.5227 'International Tables Vol C Tables 4.2.6.8 and 6.1.1.4'
H H 0.0000 0.0000 'International Tables Vol C Tables 4.2.6.8 and 6.1.1.4'

loop_
_geom_angle_atom_site_label_1
_geom_angle_atom_site_label_2
_geom_angle_atom_site_label_3
_geom_angle
_geom_angle_site_symmetry_1
_geom_angle_site_symmetry_3
O3 La1 O5 69.78(16) 2_445 3_556
O3 La1 O2 78.22(14) 2_445 1_455
O5 La1 O2 74.94(14) 3_556 1_455
O3 La1 O3 123.28(14) 2_445 .
O5 La1 O3 78.37(14) 3_556 .
O2 La1 O3 136.21(14) 1_455 .
O3 La1 O1 125.73(14) 2_445 4_565
O5 La1 O1 143.80(15) 3_556 4_565
O2 La1 O1 77.11(14) 1_455 4_565
O3 La1 O1 107.80(14) . 4_565
O3 La1 O4 138.47(14) 2_445 4_566
O5 La1 O4 76.14(16) 3_556 4_566
O2 La1 O4 70.44(13) 1_455 4_566
O3 La1 O4 69.85(14) . 4_566
O1 La1 O4 73.10(13) 4_565 4_566
O3 La1 O6 91.62(17) 2_445 4_565
O5 La1 O6 150.21(17) 3_556 4_565
O2 La1 O6 125.24(18) 1_455 4_565
O3 La1 O6 94.21(18) . 4_565
O1 La1 O6 65.98(15) 4_565 4_565
O4 La1 O6 128.66(15) 4_566 4_565
O3 La1 O4 69.34(14) 2_445 3
O5 La1 O4 90.74(15) 3_556 3
O2 La1 O4 147.43(14) 1_455 3
O3 La1 O4 65.39(14) . 3
O1 La1 O4 124.70(13) 4_565 3
O4 La1 O4 135.03(8) 4_566 3
O6 La1 O4 60.35(15) 4_565 3
O3 La1 Ta1 120.37(10) 2_445 4_565
O5 La1 Ta1 168.12(11) 3_556 4_565
O2 La1 Ta1 112.00(10) 1_455 4_565
O3 La1 Ta1 90.30(10) . 4_565
O1 La1 Ta1 37.17(10) 4_565 4_565
O4 La1 Ta1 96.73(9) 4_566 4_565
O6 La1 Ta1 32.95(11) 4_565 4_565
O4 La1 Ta1 87.72(9) 3 4_565
O3 La1 La2 42.74(10) 2_445 2_445
O5 La1 La2 42.67(11) 3_556 2_445
O2 La1 La2 47.24(10) 1_455 2_445
O3 La1 La2 120.73(10) . 2_445
O1 La1 La2 122.73(10) 4_565 2_445
O4 La1 La2 95.80(9) 4_566 2_445
O6 La1 La2 132.01(14) 4_565 2_445
O4 La1 La2 103.02(10) 3 2_445
Ta1 La1 La2 148.928(13) 4_565 2_445
O3 La1 Ta1 28.90(10) 2_445 2_445
O5 La1 Ta1 94.53(12) 3_556 2_445
O2 La1 Ta1 69.71(10) 1_455 2_445
O3 La1 Ta1 147.05(11) . 2_445
O1 La1 Ta1 96.91(10) 4_565 2_445
O4 La1 Ta1 140.14(9) 4_566 2_445
O6 La1 Ta1 76.01(14) 4_565 2_445
O4 La1 Ta1 82.77(9) 3 2_445
Ta1 La1 Ta1 96.962(11) 4_565 2_445
La2 La1 Ta1 56.606(9) 2_445 2_445
O3 La1 La2 93.16(10) 2_445 1_455
O5 La1 La2 116.56(10) 3_556 1_455
O2 La1 La2 41.62(10) 1_455 1_455
O3 La1 La2 143.47(11) . 1_455
O1 La1 La2 40.16(10) 4_565 1_455
O4 La1 La2 81.27(9) 4_566 1_455
O6 La1 La2 86.55(14) 4_565 1_455
O4 La1 La2 140.81(9) 3 1_455
Ta1 La1 La2 70.899(10) 4_565 1_455
La2 La1 La2 83.102(10) 2_445 1_455
Ta1 La1 La2 68.337(9) 2_445 1_455
O3 La1 H4 88.4(7) 2_445 3
O5 La1 H4 92.0(16) 3_556 3
O2 La1 H4 163.8(13) 1_455 3
O3 La1 H4 46.5(8) . 3
O1 La1 H4 118.5(15) 4_565 3
O4 La1 H4 116.3(7) 4_566 3
O6 La1 H4 63.5(16) 4_565 3
O4 La1 H4 19.9(5) 3 3
Ta1 La1 H4 82.5(16) 4_565 3
La2 La1 H4 116.6(13) 2_445 3
Ta1 La1 H4 102.5(6) 2_445 3
La2 La1 H4 150.0(16) 1_455 3
O4 La2 O1 95.25(14) . 4_665
O4 La2 O5 92.63(14) . 4_565
O1 La2 O5 123.41(16) 4_665 4_565
O4 La2 O3 140.11(14) . .
O1 La2 O3 124.62(14) 4_665 .
O5 La2 O3 67.97(15) 4_565 .
O4 La2 O6 63.04(16) . 2_545
O1 La2 O6 76.70(18) 4_665 2_545
O5 La2 O6 151.19(19) 4_565 2_545
O3 La2 O6 120.33(16) . 2_545
O4 La2 O2 132.55(14) . .
O1 La2 O2 76.34(13) 4_665 .
O5 La2 O2 131.29(14) 4_565 .
O3 La2 O2 65.07(13) . .
O6 La2 O2 69.62(16) 2_545 .
O4 La2 O5 73.65(14) . 2
O1 La2 O5 62.65(13) 4_665 2
O5 La2 O5 66.36(17) 4_565 2
O3 La2 O5 123.06(14) . 2
O6 La2 O5 116.16(15) 2_545 2
O2 La2 O5 134.16(13) . 2
O4 La2 O2 135.22(14) . 2
O1 La2 O2 64.41(13) 4_665 2
O5 La2 O2 71.03(15) 4_565 2
O3 La2 O2 72.79(14) . 2
O6 La2 O2 136.96(18) 2_545 2
O2 La2 O2 83.41(6) . 2
O5 La2 O2 61.58(13) 2 2
O4 La2 O4 85.02(14) . 3
O1 La2 O4 141.02(13) 4_665 3
O5 La2 O4 95.44(15) 4_565 3
O3 La2 O4 63.78(14) . 3
O6 La2 O4 68.76(16) 2_545 3
O2 La2 O4 75.17(13) . 3
O5 La2 O4 150.67(13) 2 3
O2 La2 O4 136.38(12) 2 3
O4 La2 Ta1 104.18(10) . 2
O1 La2 Ta1 39.28(10) 4_665 2
O5 La2 Ta1 84.54(12) 4_565 2
O3 La2 Ta1 107.97(11) . 2
O6 La2 Ta1 114.93(15) 2_545 2
O2 La2 Ta1 97.91(10) . 2
O5 La2 Ta1 36.70(9) 2 2
O2 La2 Ta1 35.19(9) 2 2
O4 La2 Ta1 170.80(9) 3 2
O4 La2 Ta1 153.50(10) . .
O1 La2 Ta1 97.94(10) 4_665 .
O5 La2 Ta1 99.05(10) 4_565 .
O3 La2 Ta1 33.25(10) . .
O6 La2 Ta1 97.88(12) 2_545 .
O2 La2 Ta1 32.44(9) . .
O5 La2 Ta1 132.85(10) 2 .
O2 La2 Ta1 71.27(9) 2 .
O4 La2 Ta1 70.33(8) 3 .
Ta1 La2 Ta1 100.566(11) 2 .
O4 La2 La1 134.79(9) . 2_455
O1 La2 La1 107.02(10) 4_665 2_455
O5 La2 La1 42.28(10) 4_565 2_455
O3 La2 La1 40.74(11) . 2_455
O6 La2 La1 159.54(11) 2_545 2_455
O2 La2 La1 91.41(9) . 2_455
O5 La2 La1 82.35(10) 2 2_455
O2 La2 La1 42.65(9) 2 2_455
O4 La2 La1 99.74(8) 3 2_455
Ta1 La2 La1 74.070(11) 2 2_455
Ta1 La2 La1 61.817(10) . 2_455
O4 La2 H4 98.1(14) . 3
O1 La2 H4 145.3(19) 4_665 3
O5 La2 H4 87.9(17) 4_565 3
O3 La2 H4 49.0(13) . 3
O6 La2 H4 81.1(14) 2_545 3
O2 La2 H4 71.0(18) . 3
O5 La2 H4 152.1(19) 2 3
O2 La2 H4 121.7(13) 2 3
O4 La2 H4 14.8(13) 3 3
Ta1 La2 H4 156.8(13) 2 3
Ta1 La2 H4 59.0(16) . 3
La1 La2 H4 85.6(13) 2_455 3
O6 Ta1 O2 105.8(2) . .
O6 Ta1 O3 93.0(2) . .
O2 Ta1 O3 89.44(18) . .
O6 Ta1 O5 89.9(3) . .
O2 Ta1 O5 90.13(19) . .
O3 Ta1 O5 177.0(2) . .
O6 Ta1 O1 88.6(2) . .
O2 Ta1 O1 165.26(18) . .
O3 Ta1 O1 92.87(18) . .
O5 Ta1 O1 86.80(18) . .
O6 Ta1 O1 165.20(19) . 3_556
O2 Ta1 O1 87.05(18) . 3_556
O3 Ta1 O1 94.48(18) . 3_556
O5 Ta1 O1 82.54(19) . 3_556
O1 Ta1 O1 78.26(18) . 3_556
O6 Ta1 Ta1 127.96(15) . 3_556
O2 Ta1 Ta1 125.64(13) . 3_556
O3 Ta1 Ta1 94.75(13) . 3_556
O5 Ta1 Ta1 83.10(14) . 3_556
O1 Ta1 Ta1 39.66(12) . 3_556
O1 Ta1 Ta1 38.60(11) 3_556 3_556
O6 Ta1 La2 134.4(2) . 2_545
O2 Ta1 La2 54.38(13) . 2_545
O3 Ta1 La2 123.45(14) . 2_545
O5 Ta1 La2 54.17(16) . 2_545
O1 Ta1 La2 113.07(12) . 2_545
O1 Ta1 La2 48.44(12) 3_556 2_545
Ta1 Ta1 La2 79.467(12) 3_556 2_545
O6 Ta1 La1 47.58(15) . 4_666
O2 Ta1 La1 143.28(13) . 4_666
O3 Ta1 La1 113.32(14) . 4_666
O5 Ta1 La1 68.54(15) . 4_666
O1 Ta1 La1 47.41(12) . 4_666
O1 Ta1 La1 117.62(11) 3_556 4_666
Ta1 Ta1 La1 82.591(11) 3_556 4_666
La2 Ta1 La1 121.339(11) 2_545 4_666
O6 Ta1 La2 95.80(16) . .
O2 Ta1 La2 45.68(13) . .
O3 Ta1 La2 44.73(13) . .
O5 Ta1 La2 135.32(13) . .
O1 Ta1 La2 137.45(12) . .
O1 Ta1 La2 98.52(11) 3_556 .
Ta1 Ta1 La2 124.471(13) 3_556 .
La2 Ta1 La2 93.531(10) 2_545 .
La1 Ta1 La2 140.737(12) 4_666 .
O6 Ta1 La1 56.8(2) . 2_455
O2 Ta1 La1 103.33(13) . 2_455
O3 Ta1 La1 36.62(14) . 2_455
O5 Ta1 La1 146.26(16) . 2_455
O1 Ta1 La1 86.96(12) . 2_455
O1 Ta1 La1 128.28(12) 3_556 2_455
Ta1 Ta1 La1 111.719(12) 3_556 2_455
La2 Ta1 La1 155.005(11) 2_545 2_455
La1 Ta1 La1 83.037(11) 4_666 2_455
La2 Ta1 La1 61.577(9) . 2_455
O6 Ta1 La2 59.4(2) . 4_666
O2 Ta1 La2 78.76(12) . 4_666
O3 Ta1 La2 144.57(14) . 4_666
O5 Ta1 La2 38.08(15) . 4_666
O1 Ta1 La2 106.96(12) . 4_666
O1 Ta1 La2 117.80(12) 3_556 4_666
Ta1 Ta1 La2 119.335(12) 3_556 4_666
La2 Ta1 La2 75.716(11) 2_545 4_666
La1 Ta1 La2 65.938(9) 4_666 4_666
La2 Ta1 La2 111.613(11) . 4_666
La1 Ta1 La2 113.921(10) 2_455 4_666
Ta1 O1 Ta1 101.74(18) . 3_556
Ta1 O1 La2 134.1(2) . 4_566
Ta1 O1 La2 92.28(15) 3_556 4_566
Ta1 O1 La1 95.42(16) . 4_666
Ta1 O1 La1 142.5(2) 3_556 4_666
La2 O1 La1 99.31(15) 4_566 4_666
Ta1 O2 La1 146.8(2) . 1_655
Ta1 O2 La2 101.88(17) . .
La1 O2 La2 97.96(14) 1_655 .
Ta1 O2 La2 90.43(16) . 2_545
La1 O2 La2 90.12(13) 1_655 2_545
La2 O2 La2 141.87(18) . 2_545
Ta1 O3 La1 114.5(2) . 2_455
Ta1 O3 La1 133.3(2) . .
La1 O3 La1 101.95(16) 2_455 .
Ta1 O3 La2 102.02(18) . .
La1 O3 La2 96.52(16) 2_455 .
La1 O3 La2 101.80(16) . .
La2 O4 La1 108.27(15) . 4_665
La2 O4 La1 112.04(15) . 3
La1 O4 La1 95.81(14) 4_665 3
La2 O4 La2 94.98(14) . 3
La1 O4 La2 149.68(16) 4_665 3
La1 O4 La2 93.06(13) 3 3
La2 O4 H4 126(4) . .
La1 O4 H4 126(4) 4_665 .
La1 O4 H4 66(4) 3 .
La2 O4 H4 36(4) 3 .
Ta1 O5 La1 143.2(2) . 3_556
Ta1 O5 La2 112.6(2) . 4_666
La1 O5 La2 95.05(15) 3_556 4_666
Ta1 O5 La2 89.13(17) . 2_545
La1 O5 La2 101.94(19) 3_556 2_545
La2 O5 La2 113.64(17) 4_666 2_545
Ta1 O6 La2 146.2(3) . 2
Ta1 O6 La1 99.5(2) . 4_666
La2 O6 La1 112.58(19) 2 4_666

loop_
_geom_bond_atom_site_label_1
_geom_bond_atom_site_label_2
_geom_bond_distance
_geom_bond_site_symmetry_2
La1 O3 2.433(5) 2_445
La1 O5 2.502(4) 3_556
La1 O2 2.510(4) 1_455
La1 O3 2.524(4) .
La1 O1 2.525(4) 4_565
La1 O4 2.538(4) 4_566
La1 O6 2.555(5) 4_565
La1 O4 2.651(4) 3
La1 Ta1 3.4139(5) 4_565
La1 La2 3.7046(5) 2_445
La1 Ta1 3.7130(5) 2_445
La1 La2 3.8338(5) 1_455
La1 H4 2.42(7) 3
La2 O4 2.462(4) .
La2 O1 2.505(4) 4_665
La2 O5 2.521(5) 4_565
La2 O3 2.530(4) .
La2 O6 2.544(5) 2_545
La2 O2 2.571(4) .
La2 O5 2.713(6) 2
La2 O2 2.720(4) 2
La2 O4 2.753(4) 3
La2 Ta1 3.3455(5) 2
La2 Ta1 3.5169(5) .
La2 H4 2.09(5) 3
Ta1 O6 1.883(5) .
Ta1 O2 1.928(4) .
Ta1 O3 1.972(4) .
Ta1 O5 2.000(4) .
Ta1 O1 2.072(4) .
Ta1 O1 2.120(4) 3_556
Ta1 Ta1 3.2513(5) 3_556
O4 H4 0.91(2) .
